data_1558851
loop_
_publ_author_name
'Kwon, Nam'
'Suh, Jong-Min'
'Lim, Mi Hee'
'Hirao, Hajime'
'Cho, Jaeheung'

_publ_section_title
;
 Mechanistic Insight into Hydroxamate Transfer Reaction Mimicking the
 Inhibition of Zinc-Containing Enzymes
;
_journal_name_full 'Chemical Science'
_journal_paper_doi 10.1039/D0SC02676J
_journal_year 2020
_chemical_formula_sum 'C24 H36 Co N6 O5'
_chemical_formula_weight 547.52
_chemical_name_common '[Co(II)(TBDAP)(Hydroxamate)](NO3)'
_space_group_crystal_system triclinic
_space_group_IT_number 2
_space_group_name_Hall '-P 1'
_space_group_name_H-M_alt 'P -1'
_atom_sites_solution_hydrogens mixed
_audit_update_record
;
2018-06-07 deposited with the CCDC.	2020-08-10 downloaded from the CCDC.
;
_cell_angle_alpha 92.008(2)
_cell_angle_beta 113.595(2)
_cell_angle_gamma 110.629(2)
_cell_formula_units_Z 2
_cell_length_a 10.7961(4)
_cell_length_b 11.0539(5)
_cell_length_c 13.2535(6)
_cell_measurement_reflns_used 9888
_cell_measurement_temperature 143.(2)
_cell_measurement_theta_max 28.3608
_cell_measurement_theta_min 3.1626
_cell_volume 1327.60(10)
_computing_cell_refinement 'SAINT V8.34A (Bruker AXS Inc., 2013)'
_computing_data_collection 'Bruker APEX2'
_computing_data_reduction 'SAINT V8.34A (Bruker AXS Inc., 2013)'
_computing_structure_refinement 'SHELXL-2014/7 (Sheldrick, 2014)'
_diffrn_ambient_temperature 143.(2)
_diffrn_detector_area_resol_mean 10.4167
_diffrn_measured_fraction_theta_full 0.996
_diffrn_measured_fraction_theta_max 0.996
_diffrn_measurement_device_type 'D8 VENTURE'
_diffrn_measurement_method '/f and /w scans'
_diffrn_radiation_monochromator TRIUMPH
_diffrn_radiation_type MoKa
_diffrn_radiation_wavelength 0.71073
_diffrn_reflns_av_R_equivalents 0.0486
_diffrn_reflns_av_unetI/netI 0.0282
_diffrn_reflns_limit_h_max 13
_diffrn_reflns_limit_h_min -13
_diffrn_reflns_limit_k_max 13
_diffrn_reflns_limit_k_min -13
_diffrn_reflns_limit_l_max 16
_diffrn_reflns_limit_l_min -16
_diffrn_reflns_number 34141
_diffrn_reflns_theta_full 26.00
_diffrn_reflns_theta_max 26.00
_diffrn_reflns_theta_min 3.16
_diffrn_source 'Sealed tube'
_diffrn_source_type 'Sealed tube'
_exptl_absorpt_coefficient_mu 0.691
_exptl_absorpt_correction_T_max 0.93
_exptl_absorpt_correction_T_min 0.81
_exptl_absorpt_correction_type multi-scan
_exptl_absorpt_process_details 'SADABS V2014/5 (Bruker AXS Inc.)'
_exptl_crystal_colour 'clear light orange'
_exptl_crystal_density_diffrn 1.370
_exptl_crystal_density_method 'not measured'
_exptl_crystal_description PLATE
_exptl_crystal_F_000 578
_exptl_crystal_size_max 0.440
_exptl_crystal_size_mid 0.180
_exptl_crystal_size_min 0.090
_refine_diff_density_max 0.758
_refine_diff_density_min -0.840
_refine_ls_extinction_method none
_refine_ls_goodness_of_fit_ref 1.047
_refine_ls_hydrogen_treatment mixed
_refine_ls_matrix_type full
_refine_ls_number_parameters 345
_refine_ls_number_reflns 5211
_refine_ls_number_restraints 0
_refine_ls_restrained_S_all 1.047
_refine_ls_R_factor_all 0.0519
_refine_ls_R_factor_gt 0.0371
_refine_ls_shift/su_max 0.000
_refine_ls_shift/su_mean 0.000
_refine_ls_structure_factor_coef Fsqd
_refine_ls_weighting_details 'w=1/[\s^2^(Fo^2^)+(0.0303P)^2^+1.7206P] where P=(Fo^2^+2Fc^2^)/3'
_refine_ls_weighting_scheme calc
_refine_ls_wR_factor_gt 0.0810
_refine_ls_wR_factor_ref 0.0909
_reflns_number_gt 4338
_reflns_number_total 5211
_reflns_threshold_expression 'I > 2\s(I)'
_cod_data_source_file d0sc02676j2.cif
_cod_data_source_block BML242
_cod_database_code 1558851

loop_
_space_group_symop_operation_xyz
'x, y, z'
'-x, -y, -z'

loop_
_atom_site_type_symbol
_atom_site_label
_atom_site_fract_x
_atom_site_fract_y
_atom_site_fract_z
_atom_site_U_iso_or_equiv
_atom_site_adp_type
_atom_site_calc_flag
_atom_site_refinement_flags_adp
_atom_site_refinement_flags_occupancy
_atom_site_refinement_flags_posn
_atom_site_occupancy
_atom_site_disorder_assembly
_atom_site_disorder_group
Co Co1 0.34507(3) 0.27420(3) 0.26170(2) 0.01763(9) Uani d . . . 1 . .
O O1 0.22292(16) 0.35441(15) 0.13931(13) 0.0210(3) Uani d . . . 1 . .
C C11 0.6922(3) 0.3641(3) 0.2403(2) 0.0330(6) Uani d . . . 1 . .
H H11A 0.6593 0.412 0.2808 0.05 Uiso calc U . R 1 . .
H H11B 0.7628 0.4273 0.2189 0.05 Uiso calc U . R 1 . .
H H11C 0.7397 0.3131 0.2889 0.05 Uiso calc U . R 1 . .
C C9 0.4912(3) 0.3536(3) 0.0579(2) 0.0357(6) Uani d . . . 1 . .
H H9A 0.4119 0.2962 -0.0137 0.054 Uiso calc U . R 1 . .
H H9B 0.5672 0.4205 0.0438 0.054 Uiso calc U . R 1 . .
H H9C 0.451 0.3973 0.0947 0.054 Uiso calc U . R 1 . .
C C20 0.2279(3) 0.4626(2) 0.4031(2) 0.0242(5) Uani d . . . 1 . .
H H20A 0.3015 0.4938 0.482 0.036 Uiso calc U . R 1 . .
H H20B 0.1624 0.5096 0.3867 0.036 Uiso calc U . R 1 . .
H H20C 0.278 0.4795 0.3544 0.036 Uiso calc U . R 1 . .
N N5 0.4251(2) 0.5358(2) 0.24078(16) 0.0232(4) Uani d . . . 1 . .
O O2 0.48301(17) 0.46227(15) 0.31075(13) 0.0234(3) Uani d . . . 1 . .
C C4 0.0055(3) -0.1068(2) 0.1987(2) 0.0295(6) Uani d . . . 1 . .
H H4 -0.059 -0.1473 0.231 0.035 Uiso calc U . R 1 . .
C C16 0.5741(3) 0.2001(2) 0.5823(2) 0.0247(5) Uani d . . . 1 . .
H H16 0.575 0.2123 0.654 0.03 Uiso calc U . R 1 . .
C C14 0.6617(3) 0.1287(2) 0.4609(2) 0.0255(5) Uani d . . . 1 . .
H H14 0.7255 0.0947 0.4493 0.031 Uiso calc U . R 1 . .
C C10 0.6075(3) 0.1931(3) 0.0696(2) 0.0352(6) Uani d . . . 1 . .
H H10A 0.6453 0.1347 0.1149 0.053 Uiso calc U . R 1 . .
H H10B 0.6852 0.2552 0.0539 0.053 Uiso calc U . R 1 . .
H H10C 0.5228 0.1402 -0.0015 0.053 Uiso calc U . R 1 . .
C C23 0.2946(3) 0.4781(2) 0.15796(19) 0.0225(5) Uani d . . . 1 . .
N N1 0.1982(2) 0.08043(18) 0.19681(15) 0.0200(4) Uani d . . . 1 . .
N N4 0.23257(19) 0.23906(17) 0.38364(15) 0.0167(4) Uani d . . . 1 . .
N N3 0.47301(19) 0.20861(17) 0.38954(15) 0.0170(4) Uani d . . . 1 . .
N N2 0.4485(2) 0.18002(19) 0.17059(16) 0.0220(4) Uani d . . . 1 . .
C C19 0.1371(2) 0.3140(2) 0.38140(19) 0.0208(5) Uani d . . . 1 . .
C C24 0.2289(3) 0.5617(3) 0.0858(2) 0.0356(6) Uani d . . . 1 . .
H H24A 0.1993 0.5275 0.0068 0.053 Uiso calc U . R 1 . .
H H24B 0.3022 0.653 0.1086 0.053 Uiso calc U . R 1 . .
H H24C 0.1424 0.5592 0.095 0.053 Uiso calc U . R 1 . .
C C7 0.1960(3) 0.0131(2) 0.10925(19) 0.0260(5) Uani d . . . 1 . .
C C6 0.0949(3) -0.1157(3) 0.0605(2) 0.0340(6) Uani d . . . 1 . .
H H6 0.093 -0.1631 -0.0017 0.041 Uiso calc U . R 1 . .
C C5 -0.0032(3) -0.1740(2) 0.1042(2) 0.0360(6) Uani d . . . 1 . .
H H5 -0.0771 -0.2606 0.0692 0.043 Uiso calc U . R 1 . .
C C3 0.1116(2) 0.0218(2) 0.24483(19) 0.0208(5) Uani d . . . 1 . .
C C2 0.1445(2) 0.0936(2) 0.35737(19) 0.0212(5) Uani d . . . 1 . .
H H2A 0.0499 0.0781 0.3601 0.025 Uiso calc U . R 1 . .
H H2B 0.1987 0.0547 0.4169 0.025 Uiso calc U . R 1 . .
C C18 0.3640(2) 0.2772(2) 0.49511(18) 0.0201(5) Uani d . . . 1 . .
H H18A 0.3319 0.2406 0.5518 0.024 Uiso calc U . R 1 . .
H H18B 0.4112 0.3746 0.519 0.024 Uiso calc U . R 1 . .
C C17 0.4750(2) 0.2270(2) 0.49015(18) 0.0181(4) Uani d . . . 1 . .
C C15 0.6714(3) 0.1552(2) 0.5675(2) 0.0287(5) Uani d . . . 1 . .
H H15 0.7449 0.1424 0.6304 0.034 Uiso calc U . R 1 . .
C C13 0.5566(2) 0.1531(2) 0.37183(19) 0.0202(5) Uani d . . . 1 . .
C C12 0.5167(3) 0.1045(2) 0.2511(2) 0.0250(5) Uani d . . . 1 . .
H H12A 0.607 0.109 0.2456 0.03 Uiso calc U . R 1 . .
H H12B 0.4471 0.0106 0.2279 0.03 Uiso calc U . R 1 . .
C C8 0.3128(3) 0.0860(3) 0.0728(2) 0.0297(6) Uani d . . . 1 . .
H H8A 0.337 0.0219 0.0385 0.036 Uiso calc U . R 1 . .
H H8B 0.2747 0.1352 0.0153 0.036 Uiso calc U . R 1 . .
C C25 0.5593(3) 0.2704(3) 0.1344(2) 0.0275(5) Uani d . . . 1 . .
C C22 0.0080(2) 0.2705(2) 0.2635(2) 0.0285(5) Uani d . . . 1 . .
H H22A 0.0461 0.2826 0.2071 0.043 Uiso calc U . R 1 . .
H H22B -0.0495 0.324 0.2566 0.043 Uiso calc U . R 1 . .
H H22C -0.0552 0.1772 0.2513 0.043 Uiso calc U . R 1 . .
C C21 0.0799(3) 0.2886(3) 0.4708(2) 0.0329(6) Uani d . . . 1 . .
H H21A 0.0216 0.1939 0.4586 0.049 Uiso calc U . R 1 . .
H H21B 0.0179 0.3374 0.4652 0.049 Uiso calc U . R 1 . .
H H21C 0.1636 0.3183 0.5458 0.049 Uiso calc U . R 1 . .
N N6 0.6876(3) 0.8684(3) 0.2546(2) 0.0473(7) Uani d . . . 1 . .
O O4 0.5562(2) 0.8160(2) 0.2326(2) 0.0532(6) Uani d . . . 1 . .
O O3 0.7365(3) 0.9573(3) 0.2153(4) 0.1067(14) Uani d . . . 1 . .
O O5 0.7915(5) 0.9223(7) 0.3547(5) 0.086(2) Uani d . P . 0.5 . .
O O5* 0.7270(5) 0.7659(4) 0.2641(4) 0.0484(11) Uani d . P . 0.5 . .
H H1A 0.485(4) 0.627(3) 0.249(3) 0.053(9) Uiso d . . . 1 . .

loop_
_atom_site_aniso_label
_atom_site_aniso_U_11
_atom_site_aniso_U_22
_atom_site_aniso_U_33
_atom_site_aniso_U_12
_atom_site_aniso_U_13
_atom_site_aniso_U_23
Co1 0.01814(16) 0.01578(16) 0.01566(15) 0.00803(12) 0.00346(12) 0.00099(11)
O1 0.0202(8) 0.0164(8) 0.0199(8) 0.0067(6) 0.0033(6) 0.0017(6)
C11 0.0318(14) 0.0368(15) 0.0405(15) 0.0172(12) 0.0222(12) 0.0101(12)
C9 0.0514(17) 0.0426(16) 0.0397(15) 0.0339(14) 0.0309(14) 0.0240(13)
C20 0.0269(12) 0.0171(11) 0.0297(13) 0.0103(10) 0.0126(10) 0.0018(10)
N5 0.0255(10) 0.0209(10) 0.0229(10) 0.0088(8) 0.0110(8) 0.0032(8)
O2 0.0244(8) 0.0187(8) 0.0221(8) 0.0073(7) 0.0068(7) 0.0027(7)
C4 0.0187(11) 0.0218(12) 0.0346(14) 0.0059(10) 0.0014(10) 0.0013(10)
C16 0.0285(12) 0.0222(12) 0.0174(11) 0.0100(10) 0.0044(9) 0.0044(9)
C14 0.0225(11) 0.0250(12) 0.0300(13) 0.0139(10) 0.0084(10) 0.0087(10)
C10 0.0482(16) 0.0465(17) 0.0353(15) 0.0328(14) 0.0286(13) 0.0173(13)
C23 0.0250(12) 0.0230(12) 0.0230(12) 0.0103(10) 0.0135(10) 0.0022(9)
N1 0.0196(9) 0.0175(9) 0.0179(9) 0.0091(8) 0.0023(8) 0.0006(7)
N4 0.0142(8) 0.0138(9) 0.0191(9) 0.0047(7) 0.0055(7) 0.0003(7)
N3 0.0155(9) 0.0161(9) 0.0183(9) 0.0064(7) 0.0062(7) 0.0041(7)
N2 0.0277(10) 0.0245(10) 0.0183(9) 0.0161(8) 0.0094(8) 0.0055(8)
C19 0.0189(11) 0.0199(11) 0.0261(12) 0.0086(9) 0.0116(9) 0.0028(9)
C24 0.0372(15) 0.0299(14) 0.0368(15) 0.0153(12) 0.0116(12) 0.0115(12)
C7 0.0290(13) 0.0274(13) 0.0176(11) 0.0168(10) 0.0020(10) -0.0001(10)
C6 0.0372(14) 0.0279(14) 0.0233(13) 0.0157(12) -0.0007(11) -0.0079(10)
C5 0.0269(13) 0.0186(12) 0.0362(15) 0.0026(10) -0.0039(11) -0.0096(11)
C3 0.0165(10) 0.0171(11) 0.0225(11) 0.0090(9) 0.0008(9) 0.0018(9)
C2 0.0200(11) 0.0152(11) 0.0256(12) 0.0052(9) 0.0092(9) 0.0026(9)
C18 0.0194(11) 0.0202(11) 0.0160(11) 0.0059(9) 0.0054(9) 0.0011(9)
C17 0.0169(10) 0.0122(10) 0.0183(11) 0.0018(8) 0.0050(9) 0.0017(8)
C15 0.0248(12) 0.0281(13) 0.0264(13) 0.0146(10) 0.0013(10) 0.0077(10)
C13 0.0195(11) 0.0192(11) 0.0242(12) 0.0098(9) 0.0098(9) 0.0075(9)
C12 0.0321(13) 0.0263(12) 0.0263(12) 0.0202(11) 0.0143(10) 0.0087(10)
C8 0.0387(14) 0.0314(14) 0.0190(12) 0.0189(12) 0.0092(11) -0.0019(10)
C25 0.0359(14) 0.0338(14) 0.0293(13) 0.0240(11) 0.0208(11) 0.0130(11)
C22 0.0180(11) 0.0283(13) 0.0353(14) 0.0105(10) 0.0073(10) 0.0024(11)
C21 0.0369(14) 0.0318(14) 0.0417(15) 0.0165(12) 0.0261(13) 0.0088(12)
N6 0.0443(15) 0.081(2) 0.0363(14) 0.0331(15) 0.0281(12) 0.0270(14)
O4 0.0456(13) 0.0428(13) 0.0593(15) -0.0004(10) 0.0274(11) 0.0108(11)
O3 0.0716(19) 0.0467(16) 0.245(5) 0.0283(14) 0.104(3) 0.061(2)
O5 0.038(3) 0.134(6) 0.055(3) 0.006(3) 0.014(2) 0.026(3)
O5* 0.056(3) 0.038(2) 0.083(3) 0.034(2) 0.045(2) 0.040(2)

loop_
_atom_type_symbol
_atom_type_description
_atom_type_scat_dispersion_real
_atom_type_scat_dispersion_imag
_atom_type_scat_source
C C 0.0033 0.0016 'International Tables Vol C Tables 4.2.6.8 and 6.1.1.4'
H H 0.0000 0.0000 'International Tables Vol C Tables 4.2.6.8 and 6.1.1.4'
N N 0.0061 0.0033 'International Tables Vol C Tables 4.2.6.8 and 6.1.1.4'
O O 0.0106 0.0060 'International Tables Vol C Tables 4.2.6.8 and 6.1.1.4'
Co Co 0.3494 0.9721 'International Tables Vol C Tables 4.2.6.8 and 6.1.1.4'

loop_
_geom_angle_atom_site_label_1
_geom_angle_atom_site_label_2
_geom_angle_atom_site_label_3
_geom_angle_site_symmetry_1
_geom_angle_site_symmetry_3
_geom_angle
_geom_angle_publ_flag
O2 Co1 N3 . . 96.45(7) ?
O2 Co1 N1 . . 175.09(7) ?
N3 Co1 N1 . . 87.30(7) ?
O2 Co1 O1 . . 79.78(6) ?
N3 Co1 O1 . . 175.86(7) ?
N1 Co1 O1 . . 96.57(7) ?
O2 Co1 N4 . . 105.33(6) ?
N3 Co1 N4 . . 75.42(7) ?
N1 Co1 N4 . . 78.65(7) ?
O1 Co1 N4 . . 103.82(6) ?
O2 Co1 N2 . . 102.56(7) ?
N3 Co1 N2 . . 78.32(7) ?
N1 Co1 N2 . . 75.04(7) ?
O1 Co1 N2 . . 104.08(6) ?
N4 Co1 N2 . . 143.39(6) ?
C23 O1 Co1 . . 109.57(14) ?
C25 C11 H11A . . 109.5 ?
C25 C11 H11B . . 109.5 ?
H11A C11 H11B . . 109.5 ?
C25 C11 H11C . . 109.5 ?
H11A C11 H11C . . 109.5 ?
H11B C11 H11C . . 109.5 ?
C25 C9 H9A . . 109.5 ?
C25 C9 H9B . . 109.5 ?
H9A C9 H9B . . 109.5 ?
C25 C9 H9C . . 109.5 ?
H9A C9 H9C . . 109.5 ?
H9B C9 H9C . . 109.5 ?
C19 C20 H20A . . 109.5 ?
C19 C20 H20B . . 109.5 ?
H20A C20 H20B . . 109.5 ?
C19 C20 H20C . . 109.5 ?
H20A C20 H20C . . 109.5 ?
H20B C20 H20C . . 109.5 ?
C23 N5 O2 . . 119.0(2) ?
C23 N5 H1A . . 121.(2) ?
O2 N5 H1A . . 119.(2) ?
N5 O2 Co1 . . 110.67(13) ?
C5 C4 C3 . . 118.1(2) ?
C5 C4 H4 . . 121.0 ?
C3 C4 H4 . . 121.0 ?
C15 C16 C17 . . 118.6(2) ?
C15 C16 H16 . . 120.7 ?
C17 C16 H16 . . 120.7 ?
C13 C14 C15 . . 118.3(2) ?
C13 C14 H14 . . 120.8 ?
C15 C14 H14 . . 120.8 ?
C25 C10 H10A . . 109.5 ?
C25 C10 H10B . . 109.5 ?
H10A C10 H10B . . 109.5 ?
C25 C10 H10C . . 109.5 ?
H10A C10 H10C . . 109.5 ?
H10B C10 H10C . . 109.5 ?
O1 C23 N5 . . 120.9(2) ?
O1 C23 C24 . . 120.7(2) ?
N5 C23 C24 . . 118.3(2) ?
C3 N1 C7 . . 121.0(2) ?
C3 N1 Co1 . . 119.87(15) ?
C7 N1 Co1 . . 119.08(16) ?
C2 N4 C18 . . 109.58(17) ?
C2 N4 C19 . . 110.44(16) ?
C18 N4 C19 . . 111.48(17) ?
C2 N4 Co1 . . 105.37(13) ?
C18 N4 Co1 . . 101.02(12) ?
C19 N4 Co1 . . 118.32(13) ?
C17 N3 C13 . . 121.33(19) ?
C17 N3 Co1 . . 118.76(14) ?
C13 N3 Co1 . . 119.87(15) ?
C8 N2 C12 . . 109.58(19) ?
C8 N2 C25 . . 111.99(18) ?
C12 N2 C25 . . 110.39(17) ?
C8 N2 Co1 . . 100.84(13) ?
C12 N2 Co1 . . 104.44(13) ?
C25 N2 Co1 . . 118.88(14) ?
N4 C19 C22 . . 107.46(18) ?
N4 C19 C20 . . 109.38(17) ?
C22 C19 C20 . . 108.97(19) ?
N4 C19 C21 . . 112.48(18) ?
C22 C19 C21 . . 110.4(2) ?
C20 C19 C21 . . 108.12(19) ?
C23 C24 H24A . . 109.5 ?
C23 C24 H24B . . 109.5 ?
H24A C24 H24B . . 109.5 ?
C23 C24 H24C . . 109.5 ?
H24A C24 H24C . . 109.5 ?
H24B C24 H24C . . 109.5 ?
N1 C7 C6 . . 120.8(2) ?
N1 C7 C8 . . 115.4(2) ?
C6 C7 C8 . . 123.8(2) ?
C5 C6 C7 . . 118.6(2) ?
C5 C6 H6 . . 120.7 ?
C7 C6 H6 . . 120.7 ?
C6 C5 C4 . . 120.4(2) ?
C6 C5 H5 . . 119.8 ?
C4 C5 H5 . . 119.8 ?
N1 C3 C4 . . 120.9(2) ?
N1 C3 C2 . . 117.54(19) ?
C4 C3 C2 . . 121.2(2) ?
N4 C2 C3 . . 115.09(18) ?
N4 C2 H2A . . 108.5 ?
C3 C2 H2A . . 108.5 ?
N4 C2 H2B . . 108.5 ?
C3 C2 H2B . . 108.5 ?
H2A C2 H2B . . 107.5 ?
N4 C18 C17 . . 111.54(18) ?
N4 C18 H18A . . 109.3 ?
C17 C18 H18A . . 109.3 ?
N4 C18 H18B . . 109.3 ?
C17 C18 H18B . . 109.3 ?
H18A C18 H18B . . 108.0 ?
N3 C17 C16 . . 120.5(2) ?
N3 C17 C18 . . 115.64(18) ?
C16 C17 C18 . . 123.8(2) ?
C16 C15 C14 . . 120.1(2) ?
C16 C15 H15 . . 120.0 ?
C14 C15 H15 . . 120.0 ?
N3 C13 C14 . . 120.7(2) ?
N3 C13 C12 . . 116.34(19) ?
C14 C13 C12 . . 122.6(2) ?
N2 C12 C13 . . 114.50(18) ?
N2 C12 H12A . . 108.6 ?
C13 C12 H12A . . 108.6 ?
N2 C12 H12B . . 108.6 ?
C13 C12 H12B . . 108.6 ?
H12A C12 H12B . . 107.6 ?
N2 C8 C7 . . 110.61(19) ?
N2 C8 H8A . . 109.5 ?
C7 C8 H8A . . 109.5 ?
N2 C8 H8B . . 109.5 ?
C7 C8 H8B . . 109.5 ?
H8A C8 H8B . . 108.1 ?
N2 C25 C11 . . 107.78(19) ?
N2 C25 C9 . . 109.86(19) ?
C11 C25 C9 . . 108.2(2) ?
N2 C25 C10 . . 112.3(2) ?
C11 C25 C10 . . 110.6(2) ?
C9 C25 C10 . . 108.0(2) ?
C19 C22 H22A . . 109.5 ?
C19 C22 H22B . . 109.5 ?
H22A C22 H22B . . 109.5 ?
C19 C22 H22C . . 109.5 ?
H22A C22 H22C . . 109.5 ?
H22B C22 H22C . . 109.5 ?
C19 C21 H21A . . 109.5 ?
C19 C21 H21B . . 109.5 ?
H21A C21 H21B . . 109.5 ?
C19 C21 H21C . . 109.5 ?
H21A C21 H21C . . 109.5 ?
H21B C21 H21C . . 109.5 ?
O3 N6 O4 . . 123.3(3) ?
O3 N6 O5 . . 93.5(4) ?
O4 N6 O5 . . 123.8(3) ?
O3 N6 O5* . . 122.6(3) ?
O4 N6 O5* . . 102.4(3) ?
O5 N6 O5* . . 86.8(4) ?
N6 O3 O5 . . 45.4(3) ?
N6 O5 O3 . . 41.1(2) ?
N6 O5 O5* . . 47.7(3) ?
O3 O5 O5* . . 75.8(3) ?
N6 O5* O5 . . 45.4(3) ?

loop_
_geom_bond_atom_site_label_1
_geom_bond_atom_site_label_2
_geom_bond_site_symmetry_2
_geom_bond_distance
_geom_bond_publ_flag
Co1 O2 . 1.9777(16) ?
Co1 N3 . 2.0548(17) ?
Co1 N1 . 2.0560(19) ?
Co1 O1 . 2.0901(15) ?
Co1 N4 . 2.3497(18) ?
Co1 N2 . 2.3661(19) ?
O1 C23 . 1.268(3) ?
C11 C25 . 1.530(4) ?
C11 H11A . 0.98 ?
C11 H11B . 0.98 ?
C11 H11C . 0.98 ?
C9 C25 . 1.536(3) ?
C9 H9A . 0.98 ?
C9 H9B . 0.98 ?
C9 H9C . 0.98 ?
C20 C19 . 1.533(3) ?
C20 H20A . 0.98 ?
C20 H20B . 0.98 ?
C20 H20C . 0.98 ?
N5 C23 . 1.295(3) ?
N5 O2 . 1.363(2) ?
N5 H1A . 0.96(3) ?
C4 C5 . 1.386(4) ?
C4 C3 . 1.392(3) ?
C4 H4 . 0.95 ?
C16 C15 . 1.384(3) ?
C16 C17 . 1.389(3) ?
C16 H16 . 0.95 ?
C14 C13 . 1.385(3) ?
C14 C15 . 1.387(4) ?
C14 H14 . 0.95 ?
C10 C25 . 1.536(3) ?
C10 H10A . 0.98 ?
C10 H10B . 0.98 ?
C10 H10C . 0.98 ?
C23 C24 . 1.500(3) ?
N1 C3 . 1.333(3) ?
N1 C7 . 1.344(3) ?
N4 C2 . 1.493(3) ?
N4 C18 . 1.494(3) ?
N4 C19 . 1.526(3) ?
N3 C17 . 1.333(3) ?
N3 C13 . 1.340(3) ?
N2 C8 . 1.490(3) ?
N2 C12 . 1.499(3) ?
N2 C25 . 1.519(3) ?
C19 C22 . 1.533(3) ?
C19 C21 . 1.534(3) ?
C24 H24A . 0.98 ?
C24 H24B . 0.98 ?
C24 H24C . 0.98 ?
C7 C6 . 1.383(4) ?
C7 C8 . 1.508(4) ?
C6 C5 . 1.382(4) ?
C6 H6 . 0.95 ?
C5 H5 . 0.95 ?
C3 C2 . 1.508(3) ?
C2 H2A . 0.99 ?
C2 H2B . 0.99 ?
C18 C17 . 1.508(3) ?
C18 H18A . 0.99 ?
C18 H18B . 0.99 ?
C15 H15 . 0.95 ?
C13 C12 . 1.503(3) ?
C12 H12A . 0.99 ?
C12 H12B . 0.99 ?
C8 H8A . 0.99 ?
C8 H8B . 0.99 ?
C22 H22A . 0.98 ?
C22 H22B . 0.98 ?
C22 H22C . 0.98 ?
C21 H21A . 0.98 ?
C21 H21B . 0.98 ?
C21 H21C . 0.98 ?
N6 O3 . 1.186(4) ?
N6 O4 . 1.229(3) ?
N6 O5 . 1.286(6) ?
N6 O5* . 1.337(4) ?
O3 O5 . 1.802(7) ?
O5 O5* . 1.804(8) ?

loop_
_geom_hbond_atom_site_label_D
_geom_hbond_atom_site_label_H
_geom_hbond_atom_site_label_A
_geom_hbond_site_symmetry_A
_geom_hbond_distance_DH
_geom_hbond_distance_HA
_geom_hbond_distance_DA
_geom_hbond_angle_DHA
_geom_hbond_publ_flag
N5 H1A O5* . 0.96(3) 2.44(3) 3.238(5) 141.(3) ?
N5 H1A O4 . 0.96(3) 2.01(3) 2.944(3) 163.(3) ?
C22 H22C O3 1_445 0.98 2.53 3.490(4) 166.5 ?
C22 H22A O1 . 0.98 2.33 3.256(3) 156.9 ?
C12 H12A O3 1_545 0.99 2.64 3.474(4) 141.7 ?
C18 H18B O2 2_666 0.99 2.42 3.220(3) 137.8 ?
C18 H18A O5 2_666 0.99 2.52 3.467(6) 160.5 ?
C24 H24B O4 . 0.98 2.48 3.360(3) 148.6 ?
C16 H16 O4 2_666 0.95 2.41 3.262(3) 149.7 ?
C4 H4 O5* 1_445 0.95 2.39 3.311(5) 162.4 ?
C20 H20C O2 . 0.98 2.57 3.433(3) 147.5 ?
C20 H20C N5 . 0.98 2.54 3.519(3) 175.7 ?
C9 H9C N5 . 0.98 2.59 3.535(3) 162.5 ?
C9 H9C O1 . 0.98 2.65 3.474(3) 142.5 ?
C11 H11A O2 . 0.98 2.33 3.240(3) 154.2 ?
N5 H1A O5* . 0.96(3) 2.44(3) 3.238(5) 141.(3) ?
N5 H1A O4 . 0.96(3) 2.01(3) 2.944(3) 163.(3) ?
C22 H22C O3 1_445 0.98 2.53 3.490(4) 166.5 ?
C22 H22A O1 . 0.98 2.33 3.256(3) 156.9 ?
C12 H12A O3 1_545 0.99 2.64 3.474(4) 141.7 ?
C18 H18B O2 2_666 0.99 2.42 3.220(3) 137.8 ?
C18 H18A O5 2_666 0.99 2.52 3.467(6) 160.5 ?
C24 H24B O4 . 0.98 2.48 3.360(3) 148.6 ?
C16 H16 O4 2_666 0.95 2.41 3.262(3) 149.7 ?
C4 H4 O5* 1_445 0.95 2.39 3.311(5) 162.4 ?
C20 H20C O2 . 0.98 2.57 3.433(3) 147.5 ?
C20 H20C N5 . 0.98 2.54 3.519(3) 175.7 ?
C9 H9C N5 . 0.98 2.59 3.535(3) 162.5 ?
C9 H9C O1 . 0.98 2.65 3.474(3) 142.5 ?
C11 H11A O2 . 0.98 2.33 3.240(3) 154.2 ?
N5 H1A O5* . 0.96(3) 2.44(3) 3.238(5) 141.(3) ?
N5 H1A O4 . 0.96(3) 2.01(3) 2.944(3) 163.(3) ?
C22 H22C O3 1_445 0.98 2.53 3.490(4) 166.5 ?
C22 H22A O1 . 0.98 2.33 3.256(3) 156.9 ?
C12 H12A O3 1_545 0.99 2.64 3.474(4) 141.7 ?
C18 H18B O2 2_666 0.99 2.42 3.220(3) 137.8 ?
C18 H18A O5 2_666 0.99 2.52 3.467(6) 160.5 ?
C24 H24B O4 . 0.98 2.48 3.360(3) 148.6 ?
C16 H16 O4 2_666 0.95 2.41 3.262(3) 149.7 ?
C4 H4 O5* 1_445 0.95 2.39 3.311(5) 162.4 ?
C20 H20C O2 . 0.98 2.57 3.433(3) 147.5 ?
C20 H20C N5 . 0.98 2.54 3.519(3) 175.7 ?
C9 H9C N5 . 0.98 2.59 3.535(3) 162.5 ?
C9 H9C O1 . 0.98 2.65 3.474(3) 142.5 ?
C11 H11A O2 . 0.98 2.33 3.240(3) 154.2 ?
C11 H11A O2 . 0.98 2.33 3.240(3) 154.2 ?
C9 H9C N5 . 0.98 2.59 3.535(3) 162.5 ?
C20 H20C N5 . 0.98 2.54 3.519(3) 175.7 ?
C20 H20C O2 . 0.98 2.57 3.433(3) 147.5 ?
C4 H4 O5 1_445 0.95 2.96 3.744(7) 140.2 ?
C16 H16 O4 2_666 0.95 2.41 3.262(3) 149.7 ?
C24 H24B O4 . 0.98 2.48 3.360(3) 148.6 ?
C18 H18A O5 2_666 0.99 2.52 3.467(6) 160.5 ?
C18 H18B O2 2_666 0.99 2.42 3.220(3) 137.8 ?
C12 H12A O3 1_545 0.99 2.64 3.474(4) 141.7 ?
C22 H22A O1 . 0.98 2.33 3.256(3) 156.9 ?
C22 H22C O3 1_445 0.98 2.53 3.490(4) 166.5 ?
N5 H1A O4 . 0.96(3) 2.01(3) 2.944(3) 163.(3) ?
C11 H11A O2 . 0.98 2.33 3.240(3) 154.2 ?
C9 H9C O1 . 0.98 2.65 3.474(3) 142.5 ?
C9 H9C N5 . 0.98 2.59 3.535(3) 162.5 ?
C20 H20C N5 . 0.98 2.54 3.519(3) 175.7 ?
C20 H20C O2 . 0.98 2.57 3.433(3) 147.5 ?
C4 H4 O5* 1_445 0.95 2.39 3.311(5) 162.4 ?
C16 H16 O4 2_666 0.95 2.41 3.262(3) 149.7 ?
C14 H14 O5 1_545 0.95 2.69 3.572(8) 155.4 ?
C24 H24B O4 . 0.98 2.48 3.360(3) 148.6 ?
C18 H18A O5 2_666 0.99 2.52 3.467(6) 160.5 ?
C18 H18B O2 2_666 0.99 2.42 3.220(3) 137.8 ?
C12 H12A O3 1_545 0.99 2.64 3.474(4) 141.7 ?
C22 H22A O1 . 0.98 2.33 3.256(3) 156.9 ?
C22 H22C O3 1_445 0.98 2.53 3.490(4) 166.5 ?
N5 H1A O4 . 0.96(3) 2.01(3) 2.944(3) 163.(3) ?
N5 H1A O5* . 0.96(3) 2.44(3) 3.238(5) 141.(3) ?
C11 H11A O2 . 0.98 2.33 3.240(3) 154.2 ?
C9 H9C O1 . 0.98 2.65 3.474(3) 142.5 ?
C9 H9C N5 . 0.98 2.59 3.535(3) 162.5 ?
C20 H20C N5 . 0.98 2.54 3.519(3) 175.7 ?
C20 H20C O2 . 0.98 2.57 3.433(3) 147.5 ?
C4 H4 O5* 1_445 0.95 2.39 3.311(5) 162.4 ?
C16 H16 O4 2_666 0.95 2.41 3.262(3) 149.7 ?
C24 H24B O4 . 0.98 2.48 3.360(3) 148.6 ?
C18 H18A O5 2_666 0.99 2.52 3.467(6) 160.5 ?
C18 H18B O2 2_666 0.99 2.42 3.220(3) 137.8 ?
C12 H12A O3 1_545 0.99 2.64 3.474(4) 141.7 ?
C22 H22A O1 . 0.98 2.33 3.256(3) 156.9 ?
C22 H22C O3 1_445 0.98 2.53 3.490(4) 166.5 ?
N5 H1A O4 . 0.96(3) 2.01(3) 2.944(3) 163.(3) ?
N5 H1A O5* . 0.96(3) 2.44(3) 3.238(5) 141.(3) ?

loop_
_geom_torsion_atom_site_label_1
_geom_torsion_atom_site_label_2
_geom_torsion_atom_site_label_3
_geom_torsion_atom_site_label_4
_geom_torsion_site_symmetry_1
_geom_torsion_site_symmetry_2
_geom_torsion_site_symmetry_3
_geom_torsion_site_symmetry_4
_geom_torsion
_geom_torsion_publ_flag
C23 N5 O2 Co1 . . . . 1.4(2) ?
Co1 O1 C23 N5 . . . . 1.9(3) ?
Co1 O1 C23 C24 . . . . -176.92(18) ?
O2 N5 C23 O1 . . . . -2.3(3) ?
O2 N5 C23 C24 . . . . 176.5(2) ?
C2 N4 C19 C22 . . . . -59.2(2) ?
C18 N4 C19 C22 . . . . 178.73(18) ?
Co1 N4 C19 C22 . . . . 62.3(2) ?
C2 N4 C19 C20 . . . . -177.34(18) ?
C18 N4 C19 C20 . . . . 60.6(2) ?
Co1 N4 C19 C20 . . . . -55.9(2) ?
C2 N4 C19 C21 . . . . 62.5(2) ?
C18 N4 C19 C21 . . . . -59.6(2) ?
Co1 N4 C19 C21 . . . . -176.03(15) ?
C3 N1 C7 C6 . . . . 5.5(3) ?
Co1 N1 C7 C6 . . . . -177.43(17) ?
C3 N1 C7 C8 . . . . -172.43(19) ?
Co1 N1 C7 C8 . . . . 4.6(3) ?
N1 C7 C6 C5 . . . . -0.4(4) ?
C8 C7 C6 C5 . . . . 177.4(2) ?
C7 C6 C5 C4 . . . . -3.5(4) ?
C3 C4 C5 C6 . . . . 2.5(4) ?
C7 N1 C3 C4 . . . . -6.7(3) ?
Co1 N1 C3 C4 . . . . 176.30(16) ?
C7 N1 C3 C2 . . . . 166.34(19) ?
Co1 N1 C3 C2 . . . . -10.7(2) ?
C5 C4 C3 N1 . . . . 2.7(3) ?
C5 C4 C3 C2 . . . . -170.1(2) ?
C18 N4 C2 C3 . . . . -126.84(19) ?
C19 N4 C2 C3 . . . . 110.0(2) ?
Co1 N4 C2 C3 . . . . -18.9(2) ?
N1 C3 C2 N4 . . . . 21.0(3) ?
C4 C3 C2 N4 . . . . -165.94(19) ?
C2 N4 C18 C17 . . . . 69.9(2) ?
C19 N4 C18 C17 . . . . -167.53(17) ?
Co1 N4 C18 C17 . . . . -40.95(18) ?
C13 N3 C17 C16 . . . . 6.0(3) ?
Co1 N3 C17 C16 . . . . -171.52(16) ?
C13 N3 C17 C18 . . . . -173.82(19) ?
Co1 N3 C17 C18 . . . . 8.7(2) ?
C15 C16 C17 N3 . . . . 0.6(3) ?
C15 C16 C17 C18 . . . . -179.6(2) ?
N4 C18 C17 N3 . . . . 26.3(3) ?
N4 C18 C17 C16 . . . . -153.5(2) ?
C17 C16 C15 C14 . . . . -4.7(4) ?
C13 C14 C15 C16 . . . . 2.3(4) ?
C17 N3 C13 C14 . . . . -8.4(3) ?
Co1 N3 C13 C14 . . . . 169.03(17) ?
C17 N3 C13 C12 . . . . 164.2(2) ?
Co1 N3 C13 C12 . . . . -18.3(3) ?
C15 C14 C13 N3 . . . . 4.2(3) ?
C15 C14 C13 C12 . . . . -168.0(2) ?
C8 N2 C12 C13 . . . . -131.5(2) ?
C25 N2 C12 C13 . . . . 104.7(2) ?
Co1 N2 C12 C13 . . . . -24.2(2) ?
N3 C13 C12 N2 . . . . 29.8(3) ?
C14 C13 C12 N2 . . . . -157.7(2) ?
C12 N2 C8 C7 . . . . 66.1(2) ?
C25 N2 C8 C7 . . . . -171.01(18) ?
Co1 N2 C8 C7 . . . . -43.6(2) ?
N1 C7 C8 N2 . . . . 30.8(3) ?
C6 C7 C8 N2 . . . . -147.1(2) ?
C8 N2 C25 C11 . . . . 178.90(19) ?
C12 N2 C25 C11 . . . . -58.7(2) ?
Co1 N2 C25 C11 . . . . 61.9(2) ?
C8 N2 C25 C9 . . . . 61.2(3) ?
C12 N2 C25 C9 . . . . -176.4(2) ?
Co1 N2 C25 C9 . . . . -55.8(2) ?
C8 N2 C25 C10 . . . . -59.1(3) ?
C12 N2 C25 C10 . . . . 63.3(3) ?
Co1 N2 C25 C10 . . . . -176.08(16) ?
O4 N6 O3 O5 . . . . 135.0(5) ?
O5* N6 O3 O5 . . . . -88.5(5) ?
O4 N6 O5 O3 . . . . -134.7(5) ?
O5* N6 O5 O3 . . . . 122.5(3) ?
O3 N6 O5 O5* . . . . -122.5(3) ?
O4 N6 O5 O5* . . . . 102.8(4) ?
N6 O3 O5 O5* . . . . 40.1(3) ?
O3 N6 O5* O5 . . . . 92.1(5) ?
O4 N6 O5* O5 . . . . -124.0(3) ?
O3 O5 O5* N6 . . . . -34.9(2) ?
